data_1568205
loop_
_publ_author_name
'Alexander, Carlson'
'Thom, James A.'
'Kenwright, Alan M.'
'Christensen, Kirsten E.'
'S&#xf8;rensen, Thomas Just'
'Faulkner, Stephen'

_publ_section_title
;
 Chelating chloride using binuclear lanthanide complexes in water.
;
_journal_issue 5
_journal_name_full 'Chemical science'
_journal_page_first 1194
_journal_page_last 1204
_journal_paper_doi 10.1039/d2sc05417e
_journal_volume 14
_journal_year 2023
_chemical_formula_moiety 'C17 H27 N4 O7 Yb, 2(H2 O)'
_chemical_formula_sum 'C17 H31 N4 O9 Yb'
_chemical_formula_weight 608.49
_chemical_melting_point ?
_space_group_IT_number 14
_space_group_name_Hall '-P 2yn'
_space_group_name_H-M_alt 'P 1 21/n 1'
_symmetry_cell_setting monoclinic
_symmetry_space_group_name_Hall '-P 2yn'
_symmetry_space_group_name_H-M 'P 1 21/n 1'
_atom_sites_solution_hydrogens difmap
_atom_sites_solution_primary other
_audit_creation_date 2022-05-31
_audit_creation_method 'CRYSTALS_ver_*****_build_8199 '
_audit_update_record
;
2022-08-17 deposited with the CCDC.	2022-12-27 downloaded from the CCDC.
;
_cell_angle_alpha 90
_cell_angle_beta 106.757(2)
_cell_angle_gamma 90
_cell_formula_units_Z 4
_cell_length_a 10.8216(2)
_cell_length_b 18.3994(3)
_cell_length_c 11.1809(2)
_cell_measurement_reflns_used 9955
_cell_measurement_temperature 150
_cell_measurement_theta_max 76.37
_cell_measurement_theta_min 4.75
_cell_volume 2131.70(7)
_computing_cell_refinement
; 
 CrysAlisPro (Rigaku Oxford Diffraction, 2017) 
;
_computing_data_collection 'SuperNova, (Oxford Diffraction, 2010)'
_computing_data_reduction
; 
 CrysAlisPro (Rigaku Oxford Diffraction, 2017) 
;
_computing_molecular_graphics 'CAMERON (Watkin et al., 1996)'
_computing_publication_material 'CRYSTALS (Betteridge et al., 2003)'
_computing_structure_refinement 'CRYSTALS (Betteridge et al., 2003)'
_computing_structure_solution 'Superflip (Palatinus & Chapuis, 2007)'
_diffrn_ambient_temperature 150
_diffrn_measured_fraction_theta_full 0.995
_diffrn_measured_fraction_theta_max 0.989
_diffrn_measurement_device Area
_diffrn_measurement_device_type 'Oxford Diffraction SuperNova'
_diffrn_measurement_method \w
_diffrn_radiation_monochromator 'focussing mirrors'
_diffrn_radiation_type 'Cu K\a'
_diffrn_radiation_wavelength 1.54184
_diffrn_reflns_av_R_equivalents 0.024
_diffrn_reflns_av_sigmaI/netI 0.0305
_diffrn_reflns_av_unetI/netI 0.030
_diffrn_reflns_limit_h_max 13
_diffrn_reflns_limit_h_min -12
_diffrn_reflns_limit_k_max 22
_diffrn_reflns_limit_k_min -23
_diffrn_reflns_limit_l_max 13
_diffrn_reflns_limit_l_min -13
_diffrn_reflns_number 12304
_diffrn_reflns_theta_full 74.790
_diffrn_reflns_theta_max 76.317
_diffrn_reflns_theta_min 4.779
_diffrn_standards_number 0
_exptl_absorpt_coefficient_mu 8.627
_exptl_absorpt_correction_T_max 0.65
_exptl_absorpt_correction_T_min 0.06
_exptl_absorpt_correction_type multi-scan
_exptl_absorpt_process_details
; 
 CrysAlisPro (Rigaku Oxford Diffraction, 2017) 
;
_exptl_crystal_colour clear_pale_colourless
_exptl_crystal_density_diffrn 1.896
_exptl_crystal_density_meas ?
_exptl_crystal_density_method 'not measured'
_exptl_crystal_description block
_exptl_crystal_F_000 1212
_exptl_crystal_size_max 0.50
_exptl_crystal_size_mid 0.20
_exptl_crystal_size_min 0.05
_refine_diff_density_max 1.13
_refine_diff_density_min -0.96
_refine_ls_extinction_method None
_refine_ls_goodness_of_fit_ref 1.0237
_refine_ls_hydrogen_treatment constr
_refine_ls_matrix_type full
_refine_ls_number_parameters 288
_refine_ls_number_reflns 4417
_refine_ls_number_restraints 0
_refine_ls_R_factor_all 0.0258
_refine_ls_R_factor_gt 0.0251
_refine_ls_shift/su_max 0.0017758
_refine_ls_shift/su_mean 0.0000323
_refine_ls_structure_factor_coef Fsqd
_refine_ls_weighting_details
;
 Method= Modified Sheldrick 
 w=1/[\s^2^(F^2^) + ( 0.04P)^2^ + 4.42P] 
 ,where P=(max(Fo^2^,0) + 2Fc^2^)/3 
;
_refine_ls_weighting_scheme calc
_refine_ls_wR_factor_all 0.0653
_refine_ls_wR_factor_gt 0.0648
_refine_ls_wR_factor_ref 0.0653
_reflns_limit_h_max 12
_reflns_limit_h_min -13
_reflns_limit_k_max 23
_reflns_limit_k_min 0
_reflns_limit_l_max 13
_reflns_limit_l_min 0
_reflns_number_gt 4316
_reflns_number_total 4418
_reflns_threshold_expression I>2.0\s(I)
_oxford_diffrn_Wilson_B_factor 1.18
_oxford_diffrn_Wilson_scale 0.09
_oxford_refine_ls_scale 3.71(3)
_oxford_structure_analysis_title 7630-FaceIndex
_cod_data_source_file d2sc05417e2.cif
_cod_data_source_block Yb-pDO3A
_cod_depositor_comments
;
The following automatic conversions were performed:

data item '_chemical_melting_point' value 'not measured' was changed
to '?' -- the value is undefined or not given.

data item '_exptl_crystal_density_meas' value 'not measured' was
changed to '?' -- the value is perceived as not measured.

Automatic conversion script
Id: cif_fix_values 7556 2019-12-06 15:28:31Z antanas 

 Adding full bibliography for 1568201--1568207.cif.
;
_cod_original_cell_volume 2131.71(7)
_cod_original_sg_symbol_H-M 'P 21/n '
_cod_database_code 1568205
_oxford_refine_reflns_threshold_expression I>-10.0\s(I)
_refine_ls_r_factor_ref 0.0258
_reflns_number_all 4417

loop_
_symmetry_equiv_pos_as_xyz
x,y,z
-x,-y,-z
x+1/2,-y+1/2,z+1/2
-x+1/2,y+1/2,-z+1/2

loop_
_atom_site_label
_atom_site_type_symbol
_atom_site_fract_x
_atom_site_fract_y
_atom_site_fract_z
_atom_site_U_iso_or_equiv
_atom_site_occupancy
_atom_site_adp_type
_atom_site_refinement_flags_posn
_atom_site_refinement_flags_adp
_atom_site_refinement_flags_occupancy
_atom_site_disorder_assembly
_atom_site_disorder_group
_atom_site_attached_hydrogens
Yb1 Yb 0.611995(12) 0.320566(7) 0.728498(12) 0.0103 1.0000 Uani . . . . . .
N2 N 0.7596(2) 0.43036(13) 0.7873(2) 0.0138 1.0000 Uani . . . . . .
C3 C 0.8936(3) 0.40941(17) 0.7900(3) 0.0184 1.0000 Uani . . . . . .
C4 C 0.8975(3) 0.35814(16) 0.6847(3) 0.0171 1.0000 Uani . . . . . .
N5 N 0.8228(2) 0.29069(13) 0.6887(2) 0.0137 1.0000 Uani . . . . . .
C6 C 0.9001(3) 0.24229(17) 0.7898(3) 0.0167 1.0000 Uani . . . . . .
C7 C 0.8190(3) 0.18189(15) 0.8198(3) 0.0153 1.0000 Uani . . . . . .
N8 N 0.7104(2) 0.21259(13) 0.8610(2) 0.0132 1.0000 Uani . . . . . .
C9 C 0.7598(3) 0.23309(16) 0.9945(3) 0.0161 1.0000 Uani . . . . . .
C10 C 0.6723(3) 0.28459(16) 1.0362(3) 0.0156 1.0000 Uani . . . . . .
N11 N 0.6509(2) 0.35320(13) 0.9611(2) 0.0137 1.0000 Uani . . . . . .
C12 C 0.7657(3) 0.40091(17) 1.0046(3) 0.0177 1.0000 Uani . . . . . .
C13 C 0.7621(3) 0.46123(16) 0.9114(3) 0.0180 1.0000 Uani . . . . . .
C14 C 0.7092(3) 0.48492(16) 0.6890(3) 0.0186 1.0000 Uani . . . . . .
C15 C 0.6491(3) 0.45203(17) 0.5601(3) 0.0197 1.0000 Uani . . . . . .
O16 O 0.6404(3) 0.49226(15) 0.4694(2) 0.0395 1.0000 Uani . . . . . .
O17 O 0.6103(2) 0.38669(12) 0.55514(19) 0.0172 1.0000 Uani . . . . . .
C18 C 0.7928(3) 0.25276(17) 0.5672(3) 0.0172 1.0000 Uani . . . . . .
C19 C 0.6690(3) 0.20801(17) 0.5387(3) 0.0164 1.0000 Uani . . . . . .
O20 O 0.6552(2) 0.15573(14) 0.4673(2) 0.0267 1.0000 Uani . . . . . .
O21 O 0.58348(19) 0.22958(11) 0.59004(19) 0.0154 1.0000 Uani . . . . . .
C22 C 0.6048(3) 0.15860(16) 0.8427(3) 0.0166 1.0000 Uani . . . . . .
C23 C 0.4714(3) 0.19303(16) 0.8221(3) 0.0148 1.0000 Uani . . . . . .
O24 O 0.3839(2) 0.15500(12) 0.8383(2) 0.0237 1.0000 Uani . . . . . .
O25 O 0.45908(18) 0.25872(11) 0.78420(19) 0.0148 1.0000 Uani . . . . . .
C26 C 0.5332(3) 0.38985(16) 0.9764(3) 0.0170 1.0000 Uani . . . . . .
C27 C 0.5441(3) 0.40632(17) 1.1080(3) 0.0197 1.0000 Uani . . . . . .
C28 C 0.5605(3) 0.41703(19) 1.2151(3) 0.0251 1.0000 Uani . . . . . .
O29 O 0.44413(19) 0.39929(11) 0.6966(2) 0.0176 1.0000 Uani . . . . . .
H31 H 0.9392 0.4540 0.7805 0.0223 1.0000 Uiso R . . . . .
H32 H 0.9374 0.3875 0.8702 0.0216 1.0000 Uiso R . . . . .
H41 H 0.9863 0.3467 0.6945 0.0201 1.0000 Uiso R . . . . .
H42 H 0.8630 0.3831 0.6066 0.0198 1.0000 Uiso R . . . . .
H61 H 0.9335 0.2720 0.8627 0.0204 1.0000 Uiso R . . . . .
H62 H 0.9722 0.2221 0.7642 0.0203 1.0000 Uiso R . . . . .
H71 H 0.8732 0.1522 0.8858 0.0180 1.0000 Uiso R . . . . .
H72 H 0.7842 0.1522 0.7470 0.0174 1.0000 Uiso R . . . . .
H91 H 0.8437 0.2554 1.0086 0.0197 1.0000 Uiso R . . . . .
H92 H 0.7685 0.1899 1.0444 0.0193 1.0000 Uiso R . . . . .
H101 H 0.7107 0.2950 1.1230 0.0192 1.0000 Uiso R . . . . .
H102 H 0.5902 0.2602 1.0252 0.0190 1.0000 Uiso R . . . . .
H121 H 0.7675 0.4214 1.0848 0.0212 1.0000 Uiso R . . . . .
H122 H 0.8423 0.3718 1.0156 0.0208 1.0000 Uiso R . . . . .
H131 H 0.8368 0.4918 0.9428 0.0226 1.0000 Uiso R . . . . .
H132 H 0.6861 0.4912 0.9033 0.0215 1.0000 Uiso R . . . . .
H141 H 0.7769 0.5188 0.6853 0.0238 1.0000 Uiso R . . . . .
H142 H 0.6418 0.5119 0.7107 0.0231 1.0000 Uiso R . . . . .
H181 H 0.8649 0.2219 0.5672 0.0213 1.0000 Uiso R . . . . .
H182 H 0.7823 0.2881 0.5014 0.0208 1.0000 Uiso R . . . . .
H221 H 0.6212 0.1281 0.9139 0.0202 1.0000 Uiso R . . . . .
H222 H 0.5992 0.1302 0.7679 0.0198 1.0000 Uiso R . . . . .
H261 H 0.5189 0.4337 0.9301 0.0202 1.0000 Uiso R . . . . .
H262 H 0.4610 0.3588 0.9417 0.0198 1.0000 Uiso R . . . . .
H292 H 0.4168 0.4290 0.6412 0.0265 1.0000 Uiso R . . . . .
H291 H 0.3858 0.3991 0.7276 0.0266 1.0000 Uiso R . . . . .
H281 H 0.5766 0.4272 1.2991 0.0304 1.0000 Uiso R . . . . .
O30 O 0.2287(7) 0.3944(5) 0.7594(8) 0.0354 0.647(15) Uani . . P 1 1 .
O130 O 0.2514(13) 0.4176(8) 0.7992(14) 0.0354 0.353(15) Uani . . P 1 2 .
O131 O 0.8894(5) 0.4893(3) 0.3925(6) 0.0272 0.567(7) Uani . . P 2 1 .
O132 O 0.9308(7) 0.4928(4) 0.3630(8) 0.0272 0.433(7) Uani . . P 2 2 .
H1311 H 0.8120 0.4904 0.4165 0.0321 0.567(7) Uiso R . P 2 1 .
H1321 H 0.8556 0.4927 0.3907 0.0321 0.433(7) Uiso R . P 2 2 .
H301 H 0.2041 0.3775 0.8295 0.0406 0.647(15) Uiso R . P 1 1 .
H1301 H 0.2186 0.3922 0.8575 0.0406 0.353(15) Uiso R . P 1 2 .
H1312 H 0.8881 0.4389 0.3734 0.0321 0.567(7) Uiso R . P 2 1 .
H1322 H 0.9154 0.4420 0.3544 0.0321 0.433(7) Uiso R . P 2 2 .
H1302 H 0.1904 0.4483 0.7439 0.0406 0.353(15) Uiso R . P 1 2 .
H302 H 0.1894 0.4341 0.7079 0.0406 0.647(15) Uiso R . P 1 1 .

loop_
_atom_site_aniso_label
_atom_site_aniso_U_11
_atom_site_aniso_U_22
_atom_site_aniso_U_33
_atom_site_aniso_U_23
_atom_site_aniso_U_13
_atom_site_aniso_U_12
Yb1 0.00881(9) 0.01130(9) 0.01024(9) 0.00108(5) 0.00177(6) 0.00055(4)
N2 0.0138(11) 0.0144(11) 0.0130(11) -0.0008(9) 0.0037(8) -0.0003(9)
C3 0.0121(13) 0.0188(14) 0.0245(15) -0.0000(12) 0.0055(11) -0.0020(10)
C4 0.0112(12) 0.0182(13) 0.0236(15) -0.0005(11) 0.0075(11) -0.0020(11)
N5 0.0125(10) 0.0139(11) 0.0138(11) 0.0007(9) 0.0026(8) -0.0008(9)
C6 0.0122(12) 0.0182(14) 0.0182(13) 0.0004(11) 0.0022(10) 0.0029(10)
C7 0.0124(13) 0.0162(13) 0.0164(14) 0.0018(10) 0.0029(11) 0.0047(10)
N8 0.0093(10) 0.0141(11) 0.0145(11) -0.0005(9) 0.0005(8) 0.0003(9)
C9 0.0157(13) 0.0173(13) 0.0130(13) 0.0025(10) 0.0005(10) 0.0039(11)
C10 0.0170(13) 0.0180(13) 0.0116(12) 0.0028(11) 0.0037(10) 0.0021(11)
N11 0.0128(11) 0.0152(11) 0.0121(11) 0.0009(9) 0.0021(8) 0.0014(9)
C12 0.0164(13) 0.0209(14) 0.0144(13) -0.0004(11) 0.0021(10) -0.0032(11)
C13 0.0207(14) 0.0162(13) 0.0176(14) -0.0034(11) 0.0060(11) -0.0045(11)
C14 0.0219(14) 0.0132(12) 0.0224(15) 0.0028(11) 0.0093(12) 0.0006(11)
C15 0.0231(14) 0.0210(14) 0.0181(14) 0.0077(12) 0.0109(11) 0.0085(12)
O16 0.076(2) 0.0251(12) 0.0197(12) 0.0102(10) 0.0168(13) 0.0075(13)
O17 0.0177(10) 0.0202(10) 0.0129(9) 0.0031(8) 0.0032(8) 0.0026(8)
C18 0.0157(13) 0.0214(14) 0.0158(13) -0.0045(11) 0.0067(10) 0.0002(11)
C19 0.0150(13) 0.0213(14) 0.0113(12) -0.0022(11) 0.0013(10) 0.0021(11)
O20 0.0215(11) 0.0315(12) 0.0259(12) -0.0148(10) 0.0049(9) 0.0000(10)
O21 0.0120(9) 0.0187(10) 0.0141(9) -0.0029(8) 0.0017(7) 0.0009(7)
C22 0.0134(13) 0.0126(12) 0.0226(15) 0.0029(11) 0.0034(11) -0.0009(11)
C23 0.0122(12) 0.0149(12) 0.0164(13) -0.0007(11) 0.0028(10) -0.0011(10)
O24 0.0174(10) 0.0186(10) 0.0359(13) 0.0046(9) 0.0090(9) -0.0031(8)
O25 0.0106(8) 0.0134(9) 0.0200(10) 0.0016(8) 0.0036(7) -0.0004(7)
C26 0.0161(13) 0.0184(13) 0.0165(14) 0.0017(11) 0.0048(10) 0.0033(11)
C27 0.0197(14) 0.0186(14) 0.0213(16) 0.0003(11) 0.0069(11) 0.0031(11)
C28 0.0272(16) 0.0284(16) 0.0195(16) -0.0046(13) 0.0063(12) 0.0007(13)
O29 0.0166(9) 0.0177(10) 0.0203(10) 0.0078(8) 0.0084(8) 0.0055(8)
O30 0.021(3) 0.049(4) 0.039(4) 0.021(3) 0.013(3) 0.006(3)
O130 0.021(3) 0.049(4) 0.039(4) 0.021(3) 0.013(3) 0.006(3)
O131 0.025(3) 0.0216(14) 0.035(3) 0.0034(17) 0.0080(16) 0.003(2)
O132 0.025(3) 0.0216(14) 0.035(3) 0.0034(17) 0.0080(16) 0.003(2)

loop_
_atom_type_symbol
_atom_type_scat_dispersion_real
_atom_type_scat_dispersion_imag
_atom_type_scat_Cromer_Mann_a1
_atom_type_scat_Cromer_Mann_b1
_atom_type_scat_Cromer_Mann_a2
_atom_type_scat_Cromer_Mann_b2
_atom_type_scat_Cromer_Mann_a3
_atom_type_scat_Cromer_Mann_b3
_atom_type_scat_Cromer_Mann_a4
_atom_type_scat_Cromer_Mann_b4
_atom_type_scat_Cromer_Mann_c
_atom_type_scat_source
C 0.0181 0.0091 2.3100 20.8439 1.0200 10.2075 1.5886 0.5687 0.8650 51.6512 0.2156 'International Tables Vol C 4.2.6.8 and 6.1.1.4'
H 0.0000 0.0000 0.4930 10.5109 0.3229 26.1257 0.1402 3.1424 0.0408 57.7998 0.0030 'International Tables Vol C 4.2.6.8 and 6.1.1.4'
N 0.0311 0.0180 12.2126 0.0057 3.1322 9.8933 2.0125 28.9975 1.1663 0.5826 -11.5290 'International Tables Vol C 4.2.6.8 and 6.1.1.4'
O 0.0492 0.0322 3.0485 13.2771 2.2868 5.7011 1.5463 0.3239 0.8670 32.9089 0.2508 'International Tables Vol C 4.2.6.8 and 6.1.1.4'
Yb -7.2108 4.4329 28.6641 1.9889 15.4345 0.2571 15.3087 10.6647 2.9896 100.4170 7.5667 'International Tables Vol C 4.2.6.8 and 6.1.1.4'
K 0.3868 1.0657 8.2186 12.7949 7.4398 0.7748 1.0519 213.1870 0.8659 41.6841 1.4228 'International Tables Vol C 4.2.6.8 and 6.1.1.4'
F 0.0727 0.0534 3.5392 10.2825 2.6412 4.2944 1.5170 0.2615 1.0243 26.1476 0.2776 'International Tables Vol C 4.2.6.8 and 6.1.1.4'

loop_
_geom_angle_atom_site_label_1
_geom_angle_site_symmetry_1
_geom_angle_atom_site_label_2
_geom_angle_site_symmetry_2
_geom_angle_atom_site_label_3
_geom_angle_site_symmetry_3
_geom_angle
_geom_angle_publ_flag
N2 . Yb1 . N5 . 71.59(8) yes
N2 . Yb1 . N8 . 110.27(7) yes
N5 . Yb1 . N8 . 71.33(8) yes
N2 . Yb1 . N11 . 69.31(8) yes
N5 . Yb1 . N11 . 109.70(7) yes
N8 . Yb1 . N11 . 70.93(8) yes
N2 . Yb1 . O17 . 69.32(8) yes
N5 . Yb1 . O17 . 75.58(7) yes
N8 . Yb1 . O17 . 144.71(8) yes
N11 . Yb1 . O17 . 133.61(8) yes
N2 . Yb1 . O21 . 136.38(7) yes
N5 . Yb1 . O21 . 70.40(7) yes
N8 . Yb1 . O21 . 76.58(7) yes
N11 . Yb1 . O21 . 145.04(8) yes
O17 . Yb1 . O21 . 81.13(7) yes
N2 . Yb1 . O25 . 142.33(8) yes
N5 . Yb1 . O25 . 136.13(7) yes
N8 . Yb1 . O25 . 69.97(7) yes
N11 . Yb1 . O25 . 75.95(7) yes
O17 . Yb1 . O25 . 132.92(7) yes
N2 . Yb1 . O29 . 87.03(7) yes
N5 . Yb1 . O29 . 147.11(7) yes
N8 . Yb1 . O29 . 141.08(7) yes
N11 . Yb1 . O29 . 84.29(7) yes
O17 . Yb1 . O29 . 73.55(7) yes
O21 . Yb1 . O25 . 81.19(7) yes
O21 . Yb1 . O29 . 115.08(7) yes
O25 . Yb1 . O29 . 75.27(7) yes
Yb1 . N2 . C3 . 109.54(17) yes
Yb1 . N2 . C13 . 112.63(16) yes
C3 . N2 . C13 . 108.8(2) yes
Yb1 . N2 . C14 . 106.18(17) yes
C3 . N2 . C14 . 109.9(2) yes
C13 . N2 . C14 . 109.8(2) yes
N2 . C3 . C4 . 112.9(2) yes
N2 . C3 . H31 . 107.4 no
C4 . C3 . H31 . 108.0 no
N2 . C3 . H32 . 109.7 no
C4 . C3 . H32 . 109.9 no
H31 . C3 . H32 . 108.7 no
C3 . C4 . N5 . 111.0(2) yes
C3 . C4 . H41 . 107.4 no
N5 . C4 . H41 . 110.4 no
C3 . C4 . H42 . 108.5 no
N5 . C4 . H42 . 110.7 no
H41 . C4 . H42 . 108.8 no
C4 . N5 . Yb1 . 110.60(17) yes
C4 . N5 . C6 . 109.2(2) yes
Yb1 . N5 . C6 . 109.64(16) yes
C4 . N5 . C18 . 110.1(2) yes
Yb1 . N5 . C18 . 107.28(16) yes
C6 . N5 . C18 . 110.0(2) yes
N5 . C6 . C7 . 111.9(2) yes
N5 . C6 . H61 . 107.2 no
C7 . C6 . H61 . 109.3 no
N5 . C6 . H62 . 108.9 no
C7 . C6 . H62 . 110.4 no
H61 . C6 . H62 . 109.1 no
C6 . C7 . N8 . 110.4(2) yes
C6 . C7 . H71 . 108.8 no
N8 . C7 . H71 . 109.6 no
C6 . C7 . H72 . 109.9 no
N8 . C7 . H72 . 108.9 no
H71 . C7 . H72 . 109.1 no
C7 . N8 . Yb1 . 110.73(16) yes
C7 . N8 . C9 . 108.7(2) yes
Yb1 . N8 . C9 . 111.08(16) yes
C7 . N8 . C22 . 110.4(2) yes
Yb1 . N8 . C22 . 105.57(16) yes
C9 . N8 . C22 . 110.4(2) yes
N8 . C9 . C10 . 113.3(2) yes
N8 . C9 . H91 . 108.7 no
C10 . C9 . H91 . 109.2 no
N8 . C9 . H92 . 108.7 no
C10 . C9 . H92 . 107.9 no
H91 . C9 . H92 . 109.1 no
C9 . C10 . N11 . 111.5(2) yes
C9 . C10 . H101 . 108.1 no
N11 . C10 . H101 . 110.6 no
C9 . C10 . H102 . 107.7 no
N11 . C10 . H102 . 109.3 no
H101 . C10 . H102 . 109.6 no
C10 . N11 . Yb1 . 108.83(17) yes
C10 . N11 . C12 . 109.6(2) yes
Yb1 . N11 . C12 . 110.25(17) yes
C10 . N11 . C26 . 108.4(2) yes
Yb1 . N11 . C26 . 108.85(16) yes
C12 . N11 . C26 . 110.9(2) yes
N11 . C12 . C13 . 110.8(2) yes
N11 . C12 . H121 . 109.1 no
C13 . C12 . H121 . 109.9 no
N11 . C12 . H122 . 108.7 no
C13 . C12 . H122 . 110.2 no
H121 . C12 . H122 . 108.2 no
C12 . C13 . N2 . 110.5(2) yes
C12 . C13 . H131 . 108.9 no
N2 . C13 . H131 . 110.4 no
C12 . C13 . H132 . 109.4 no
N2 . C13 . H132 . 109.9 no
H131 . C13 . H132 . 107.6 no
N2 . C14 . C15 . 113.6(2) yes
N2 . C14 . H141 . 110.3 no
C15 . C14 . H141 . 109.6 no
N2 . C14 . H142 . 107.9 no
C15 . C14 . H142 . 107.0 no
H141 . C14 . H142 . 108.2 no
C14 . C15 . O16 . 116.6(3) yes
C14 . C15 . O17 . 117.6(3) yes
O16 . C15 . O17 . 125.8(3) yes
C15 . O17 . Yb1 . 123.07(19) yes
N5 . C18 . C19 . 113.2(2) yes
N5 . C18 . H181 . 108.3 no
C19 . C18 . H181 . 110.1 no
N5 . C18 . H182 . 109.2 no
C19 . C18 . H182 . 107.5 no
H181 . C18 . H182 . 108.4 no
C18 . C19 . O20 . 119.5(3) yes
C18 . C19 . O21 . 116.3(2) yes
O20 . C19 . O21 . 124.2(3) yes
C19 . O21 . Yb1 . 124.48(18) yes
N8 . C22 . C23 . 113.5(2) yes
N8 . C22 . H221 . 109.3 no
C23 . C22 . H221 . 108.2 no
N8 . C22 . H222 . 109.4 no
C23 . C22 . H222 . 105.7 no
H221 . C22 . H222 . 110.7 no
C22 . C23 . O24 . 118.3(3) yes
C22 . C23 . O25 . 116.5(2) yes
O24 . C23 . O25 . 125.2(3) yes
C23 . O25 . Yb1 . 124.01(18) yes
N11 . C26 . C27 . 112.4(2) yes
N11 . C26 . H261 . 109.4 no
C27 . C26 . H261 . 108.9 no
N11 . C26 . H262 . 107.9 no
C27 . C26 . H262 . 110.5 no
H261 . C26 . H262 . 107.6 no
C26 . C27 . C28 . 175.6(3) yes
C27 . C28 . H281 . 177.1 no
Yb1 . O29 . H292 . 130.2 no
Yb1 . O29 . H291 . 128.5 no
H292 . O29 . H291 . 99.9 no
H301 . O30 . H302 . 124.7 no
H1301 . O130 . H1302 . 114.3 no
H1311 . O131 . H1312 . 97.3 no
H1321 . O132 . H1322 . 83.6 no

loop_
_geom_bond_atom_site_label_1
_geom_bond_site_symmetry_1
_geom_bond_atom_site_label_2
_geom_bond_site_symmetry_2
_geom_bond_distance
_geom_bond_publ_flag
Yb1 . N2 . 2.542(2) yes
Yb1 . N5 . 2.508(2) yes
Yb1 . N8 . 2.523(2) yes
Yb1 . N11 . 2.583(2) yes
Yb1 . O17 . 2.284(2) yes
Yb1 . O21 . 2.240(2) yes
Yb1 . O25 . 2.2395(19) yes
Yb1 . O29 . 2.270(2) yes
N2 . C3 . 1.492(3) yes
N2 . C13 . 1.492(4) yes
N2 . C14 . 1.472(4) yes
C3 . C4 . 1.518(4) yes
C3 . H31 . 0.978 no
C3 . H32 . 0.973 no
C4 . N5 . 1.488(4) yes
C4 . H41 . 0.958 no
C4 . H42 . 0.962 no
N5 . C6 . 1.492(4) yes
N5 . C18 . 1.478(4) yes
C6 . C7 . 1.512(4) yes
C6 . H61 . 0.960 no
C6 . H62 . 0.978 no
C7 . N8 . 1.491(4) yes
C7 . H71 . 0.968 no
C7 . H72 . 0.963 no
N8 . C9 . 1.483(4) yes
N8 . C22 . 1.484(3) yes
C9 . C10 . 1.506(4) yes
C9 . H91 . 0.967 no
C9 . H92 . 0.960 no
C10 . N11 . 1.497(4) yes
C10 . H101 . 0.959 no
C10 . H102 . 0.971 no
N11 . C12 . 1.484(4) yes
N11 . C26 . 1.495(4) yes
C12 . C13 . 1.515(4) yes
C12 . H121 . 0.968 no
C12 . H122 . 0.964 no
C13 . H131 . 0.964 no
C13 . H132 . 0.972 no
C14 . C15 . 1.525(4) yes
C14 . H141 . 0.972 no
C14 . H142 . 0.970 no
C15 . O16 . 1.237(4) yes
C15 . O17 . 1.269(4) yes
C18 . C19 . 1.526(4) yes
C18 . H181 . 0.965 no
C18 . H182 . 0.964 no
C19 . O20 . 1.232(4) yes
C19 . O21 . 1.285(4) yes
C22 . C23 . 1.532(4) yes
C22 . H221 . 0.947 no
C22 . H222 . 0.973 no
C23 . O24 . 1.232(4) yes
C23 . O25 . 1.275(4) yes
C26 . C27 . 1.473(4) yes
C26 . H261 . 0.947 no
C26 . H262 . 0.955 no
C27 . C28 . 1.176(5) yes
C28 . H281 . 0.924 no
O29 . H292 . 0.816 no
O29 . H291 . 0.803 no
O30 . H301 . 0.950 no
O30 . H302 . 0.950 no
O130 . H1301 . 0.950 no
O130 . H1302 . 0.950 no
O131 . H1311 . 0.950 no
O131 . H1312 . 0.950 no
O132 . H1321 . 0.950 no
O132 . H1322 . 0.950 no

loop_
_geom_hbond_atom_site_label_D
_geom_hbond_site_symmetry_D
_geom_hbond_atom_site_label_H
_geom_hbond_site_symmetry_H
_geom_hbond_atom_site_label_A
_geom_hbond_site_symmetry_A
_geom_hbond_angle_DHA
_geom_hbond_distance_DH
_geom_hbond_distance_HA
_geom_hbond_distance_DA
_geom_hbond_publ_flag
C3 . H32 . O20 3_555 134 0.97 2.43 3.185(4) yes
C4 . H42 . C15 . 121 0.96 2.56 3.161(4) yes
C6 . H61 . O21 3_555 143 0.96 2.59 3.411(4) yes
C7 . H72 . C19 . 121 0.96 2.52 3.131(4) yes
C9 . H91 . O21 3_555 159 0.97 2.50 3.424(4) yes
C10 . H102 . C23 . 123 0.97 2.58 3.209(4) yes
C26 . H262 . O25 . 124 0.95 2.54 3.176(4) yes
O29 . H292 . O16 2_666 172 0.82 1.89 2.699(4) yes
O29 . H291 . O30 . 166 0.80 1.84 2.623(4) yes
O29 . H291 . O130 . 169 0.80 1.88 2.675(4) yes
C28 . H281 . O16 1_556 156 0.92 2.19 3.055(4) yes
O131 . H1311 . O16 . 180 0.95 2.11 3.056(4) yes
O30 . H301 . O20 3_455 180 0.95 1.87 2.820(4) yes
O130 . H301 . O20 3_455 144 1.01 1.87 2.750(4) yes
O30 . H1301 . O20 3_455 147 1.13 1.80 2.820(4) yes
O130 . H1301 . O20 3_455 180 0.95 1.80 2.750(4) yes
O131 . H1312 . O24 3_554 179 0.95 1.77 2.720(4) yes
O132 . H1312 . O24 3_554 146 1.11 1.77 2.766(4) yes
O131 . H1322 . O24 3_554 143 1.04 1.82 2.720(4) yes
O132 . H1322 . O24 3_554 179 0.95 1.82 2.766(4) yes
O30 . H1302 . O131 2_666 139 1.07 1.91 2.801(4) yes
O130 . H1302 . O131 2_666 162 0.95 1.91 2.823(4) yes
O30 . H1302 . O132 2_666 145 1.07 1.85 2.791(4) yes
O130 . H1302 . O132 2_666 179 0.95 1.85 2.799(4) yes
O30 . H302 . O131 2_666 179 0.95 1.85 2.801(4) yes
O130 . H302 . O131 2_666 146 1.09 1.85 2.823(4) yes
O30 . H302 . O132 2_666 160 0.95 1.88 2.791(4) yes
O130 . H302 . O132 2_666 139 1.09 1.88 2.799(4) yes
